data_4079393
loop_
_publ_author_name
'Plois, Markus'
'Wiegand, Thomas'
'Wolf, Robert'

_publ_section_title
;
 Novel Ruthenium(II) Aluminate Anions: Building Blocks of Unique Cage
 Structures
;
_journal_issue 24
_journal_name_full Organometallics
_journal_page_first 8469
_journal_paper_doi 10.1021/om300705x
_journal_volume 31
_journal_year 2012
_chemical_formula_sum 'C52 H112 Al4 Li4 O4 Ru2'
_chemical_formula_weight 1139.24
_chemical_name_systematic
;
 ?
;
_space_group_IT_number 2
_symmetry_cell_setting triclinic
_symmetry_space_group_name_Hall '-P 1'
_symmetry_space_group_name_H-M 'P -1'
_atom_sites_solution_hydrogens geom
_atom_sites_solution_primary direct
_atom_sites_solution_secondary difmap
_audit_creation_date 2012-10-21T13:12:12-00:00
_audit_creation_method 'WinGX routine CIF_UPDATE'
_cell_angle_alpha 70.246(2)
_cell_angle_beta 83.665(2)
_cell_angle_gamma 86.005(2)
_cell_formula_units_Z 1
_cell_length_a 9.9660(13)
_cell_length_b 12.9095(16)
_cell_length_c 13.8490(17)
_cell_measurement_reflns_used 7565
_cell_measurement_temperature 218(2)
_cell_measurement_theta_max 26.48
_cell_measurement_theta_min 2.47
_cell_volume 1665.7(4)
_computing_cell_refinement 'APEX2(Bruker AXS, 2007)'
_computing_data_collection 'APEX2(Bruker AXS, 2007)'
_computing_data_reduction 'SAINT,SADABS (Bruker AXS, 2007 )'
_computing_molecular_graphics
;
        ORTEP3,L.J. Farrugia, J. Appl. Cryst. (1997) 30, 565
;
_computing_publication_material
;
 ?
;
_computing_structure_refinement 'SHELXL-97 (Sheldrick, 2008)'
_computing_structure_solution
;
        SHELXS-97 , G. M. Sheldrick, Acta Cryst. (2008) A64, 112-122
;
_diffrn_ambient_temperature 218(2)
_diffrn_detector_area_resol_mean 80
_diffrn_measured_fraction_theta_full 0.995
_diffrn_measured_fraction_theta_max 0.995
_diffrn_measurement_device_type 'CCD area detector'
_diffrn_measurement_method 'Omega and Phi scans'
_diffrn_radiation_monochromator graphite
_diffrn_radiation_type MoK\a
_diffrn_radiation_wavelength 0.71073
_diffrn_reflns_av_R_equivalents 0.0172
_diffrn_reflns_av_unetI/netI 0.025
_diffrn_reflns_limit_h_max 13
_diffrn_reflns_limit_h_min -13
_diffrn_reflns_limit_k_max 17
_diffrn_reflns_limit_k_min -17
_diffrn_reflns_limit_l_max 18
_diffrn_reflns_limit_l_min -18
_diffrn_reflns_number 18031
_diffrn_reflns_theta_full 28.71
_diffrn_reflns_theta_max 28.71
_diffrn_reflns_theta_min 1.57
_exptl_absorpt_coefficient_mu 0.541
_exptl_absorpt_correction_T_max 0.984
_exptl_absorpt_correction_T_min 0.9137
_exptl_absorpt_correction_type multi-scan
_exptl_crystal_colour yellow
_exptl_crystal_density_diffrn 1.136
_exptl_crystal_density_method 'not measured'
_exptl_crystal_description block
_exptl_crystal_F_000 608
_exptl_crystal_size_max 0.17
_exptl_crystal_size_mid 0.13
_exptl_crystal_size_min 0.03
_refine_diff_density_max 0.649
_refine_diff_density_min -0.366
_refine_diff_density_rms 0.065
_refine_ls_extinction_method none
_refine_ls_goodness_of_fit_ref 1.029
_refine_ls_hydrogen_treatment mixed
_refine_ls_matrix_type full
_refine_ls_number_parameters 377
_refine_ls_number_reflns 8592
_refine_ls_number_restraints 50
_refine_ls_restrained_S_all 1.051
_refine_ls_R_factor_all 0.0486
_refine_ls_R_factor_gt 0.0396
_refine_ls_shift/su_max 0.059
_refine_ls_shift/su_mean 0.009
_refine_ls_structure_factor_coef Fsqd
_refine_ls_weighting_details 'calc w=1/[\s^2^(Fo^2^)+(0.0752P)^2^+0.1275P] where P=(Fo^2^+2Fc^2^)/3'
_refine_ls_weighting_scheme calc
_refine_ls_wR_factor_gt 0.1088
_refine_ls_wR_factor_ref 0.1168
_reflns_number_gt 7232
_reflns_number_total 8592
_reflns_threshold_expression >2\s(I)
_cod_data_source_file om300705x_si_002.cif
_cod_data_source_block 5
_cod_original_sg_symbol_H-M P-1
_cod_database_code 4079393

loop_
_symmetry_equiv_pos_as_xyz
'x, y, z'
'-x, -y, -z'

loop_
_atom_site_label
_atom_site_type_symbol
_atom_site_fract_x
_atom_site_fract_y
_atom_site_fract_z
_atom_site_U_iso_or_equiv
_atom_site_adp_type
_atom_site_occupancy
_atom_site_symmetry_multiplicity
_atom_site_calc_flag
_atom_site_refinement_flags
_atom_site_disorder_assembly
_atom_site_disorder_group
Al1 Al 0.55248(7) 0.09295(4) 0.26171(4) 0.06962(16) Uani 1 1 d . . .
Al2 Al 0.63379(5) 0.22891(4) 0.46496(4) 0.05900(13) Uani 1 1 d . . .
C1 C 0.3471(2) 0.34774(15) 0.28892(16) 0.0726(6) Uani 1 1 d . . .
C2 C 0.3303(2) 0.34523(14) 0.39134(16) 0.0670(5) Uani 1 1 d . A .
C3 C 0.24304(19) 0.25914(16) 0.44815(17) 0.0708(5) Uani 1 1 d . . .
C4 C 0.2061(2) 0.20642(16) 0.3808(2) 0.0847(7) Uani 1 1 d . A .
C5 C 0.2707(2) 0.26148(18) 0.28074(18) 0.0836(6) Uani 1 1 d . A .
C6 C 0.4234(3) 0.4336(2) 0.2017(2) 0.1091(10) Uani 1 1 d . A .
H6A H 0.3634 0.4965 0.173 0.164 Uiso 1 1 calc R . .
H6B H 0.4572 0.4026 0.1485 0.164 Uiso 1 1 calc R . .
H6C H 0.4986 0.4569 0.2273 0.164 Uiso 1 1 calc R . .
C7 C 0.3735(3) 0.43319(17) 0.4310(2) 0.0939(7) Uani 1 1 d . . .
H7A H 0.3023 0.4897 0.4245 0.141 Uiso 1 1 calc R A .
H7B H 0.4553 0.4659 0.391 0.141 Uiso 1 1 calc R . .
H7C H 0.3903 0.4 0.5029 0.141 Uiso 1 1 calc R . .
C8 C 0.1922(3) 0.2358(2) 0.5596(2) 0.1057(9) Uani 1 1 d . A .
H8A H 0.2651 0.2428 0.5977 0.159 Uiso 1 1 calc R . .
H8B H 0.1594 0.1615 0.5881 0.159 Uiso 1 1 calc R . .
H8C H 0.1192 0.2879 0.5649 0.159 Uiso 1 1 calc R . .
C9 C 0.1045(2) 0.1177(2) 0.4063(3) 0.1423(14) Uani 1 1 d . . .
H9A H 0.0179 0.1506 0.3838 0.213 Uiso 1 1 calc R A .
H9B H 0.095 0.0799 0.4802 0.213 Uiso 1 1 calc R . .
H9C H 0.1352 0.0654 0.3715 0.213 Uiso 1 1 calc R . .
C10 C 0.2448(3) 0.2451(3) 0.1812(2) 0.1410(10) Uani 1 1 d . . .
H10A H 0.2318 0.1677 0.1938 0.211 Uiso 1 1 calc R A .
H10B H 0.3215 0.2696 0.1306 0.211 Uiso 1 1 calc R . .
H10C H 0.1643 0.2876 0.1553 0.211 Uiso 1 1 calc R . .
C11 C 0.6345(5) 0.1882(3) 0.1269(2) 0.1083(19) Uani 0.6 1 d PD A 1
H11A H 0.67 0.1409 0.0869 0.13 Uiso 0.6 1 calc PR A 1
H11B H 0.5625 0.2357 0.0899 0.13 Uiso 0.6 1 calc PR A 1
C12 C 0.7451(6) 0.2597(4) 0.1284(4) 0.135(2) Uani 0.6 1 d PD A 1
H12A H 0.8154 0.2136 0.1688 0.162 Uiso 0.6 1 calc PR A 1
H12B H 0.7088 0.3118 0.1631 0.162 Uiso 0.6 1 calc PR A 1
C13 C 0.8087(7) 0.3238(5) 0.0218(4) 0.187(3) Uani 0.6 1 d PD A 1
H13A H 0.8548 0.2723 -0.0102 0.225 Uiso 0.6 1 calc PR A 1
H13B H 0.7378 0.3643 -0.0213 0.225 Uiso 0.6 1 calc PR A 1
C14 C 0.9070(8) 0.4025(7) 0.0272(8) 0.286(7) Uani 0.6 1 d PD A 1
H14A H 0.917 0.4619 -0.0382 0.43 Uiso 0.6 1 calc PR A 1
H14B H 0.9938 0.3645 0.042 0.43 Uiso 0.6 1 calc PR A 1
H14C H 0.8746 0.4324 0.0814 0.43 Uiso 0.6 1 calc PR A 1
C11A C 0.6444(8) 0.1959(8) 0.1278(8) 0.117(3) Uiso 0.4 1 d PD A 2
H11C H 0.6398 0.1641 0.0734 0.14 Uiso 0.4 1 calc PR A 2
H11D H 0.5929 0.2663 0.1086 0.14 Uiso 0.4 1 calc PR A 2
C12A C 0.7876(8) 0.2184(7) 0.1310(7) 0.129(3) Uiso 0.4 1 d PD A 2
H12C H 0.8371 0.1481 0.1387 0.155 Uiso 0.4 1 calc PR A 2
H12D H 0.7905 0.2318 0.1963 0.155 Uiso 0.4 1 calc PR A 2
C13A C 0.8734(11) 0.3033(8) 0.0539(10) 0.178(5) Uiso 0.4 1 d PD A 2
H13C H 0.9531 0.3126 0.0853 0.214 Uiso 0.4 1 calc PR A 2
H13D H 0.9045 0.2781 -0.0043 0.214 Uiso 0.4 1 calc PR A 2
C14A C 0.7995(12) 0.4113(8) 0.0153(10) 0.177(5) Uiso 0.4 1 d PD A 2
H14D H 0.8579 0.4635 -0.0364 0.266 Uiso 0.4 1 calc PR A 2
H14E H 0.7728 0.4386 0.0721 0.266 Uiso 0.4 1 calc PR A 2
H14F H 0.7197 0.4024 -0.015 0.266 Uiso 0.4 1 calc PR A 2
C15 C 0.7343(2) 0.36371(18) 0.3817(2) 0.0866(7) Uani 1 1 d D A .
H15A H 0.7548 0.3615 0.3115 0.104 Uiso 1 1 calc R . .
H15B H 0.6737 0.428 0.3774 0.104 Uiso 1 1 calc R . .
C16 C 0.8613(2) 0.3814(2) 0.4184(3) 0.1095(10) Uani 1 1 d D . .
H16A H 0.9234 0.32 0.4153 0.131 Uiso 0.6 1 calc PR A 1
H16B H 0.8411 0.3728 0.4915 0.131 Uiso 0.6 1 calc PR A 1
H16C H 0.9261 0.3179 0.4272 0.131 Uiso 0.4 1 d PR A 2
H16D H 0.845 0.3978 0.4836 0.131 Uiso 0.4 1 d PR A 2
C17 C 0.9405(4) 0.4850(3) 0.3704(3) 0.0931(12) Uani 0.6 1 d PD A 1
H17A H 0.8812 0.5496 0.3676 0.112 Uiso 0.6 1 calc PR A 1
H17B H 1.0138 0.4839 0.4126 0.112 Uiso 0.6 1 calc PR A 1
C18 C 0.9979(5) 0.4924(4) 0.2641(4) 0.1018(15) Uani 0.6 1 d PD A 1
H18A H 1.0622 0.4315 0.2677 0.153 Uiso 0.6 1 calc PR A 1
H18B H 1.0433 0.5614 0.2317 0.153 Uiso 0.6 1 calc PR A 1
H18C H 0.9256 0.4891 0.2238 0.153 Uiso 0.6 1 calc PR A 1
O1 O 0.2548(3) -0.1323(3) 0.23283(17) 0.0862(9) Uani 0.6 1 d PD A 1
C19 C 0.2480(4) -0.0743(5) 0.1283(3) 0.1096(17) Uani 0.6 1 d PD A 1
H19A H 0.2805 -0.1209 0.0868 0.132 Uiso 0.6 1 calc PR A 1
H19B H 0.3031 -0.009 0.1065 0.132 Uiso 0.6 1 calc PR A 1
C20 C 0.1069(6) -0.0431(6) 0.1166(4) 0.162(3) Uani 0.6 1 d PD A 1
H20A H 0.0951 0.0373 0.0901 0.194 Uiso 0.6 1 calc PR A 1
H20B H 0.0732 -0.0733 0.0682 0.194 Uiso 0.6 1 calc PR A 1
C21 C 0.0390(5) -0.0838(6) 0.2103(4) 0.134(2) Uani 0.6 1 d PD A 1
H21A H -0.0341 -0.129 0.2066 0.161 Uiso 0.6 1 calc PR A 1
H21B H -0.0016 -0.023 0.2321 0.161 Uiso 0.6 1 calc PR A 1
C22 C 0.1291(4) -0.1506(4) 0.2860(3) 0.0888(12) Uani 0.6 1 d PD A 1
H22A H 0.1228 -0.1266 0.3463 0.107 Uiso 0.6 1 calc PR A 1
H22B H 0.1081 -0.2287 0.3084 0.107 Uiso 0.6 1 calc PR A 1
O1A O 0.2756(5) -0.1641(4) 0.2359(4) 0.0866(14) Uiso 0.4 1 d PD A 2
C19A C 0.2582(9) -0.1332(10) 0.1338(7) 0.157(4) Uiso 0.4 1 d PD A 2
H19C H 0.2782 -0.196 0.1093 0.188 Uiso 0.4 1 calc PR A 2
H19D H 0.3201 -0.0747 0.0944 0.188 Uiso 0.4 1 calc PR A 2
C20A C 0.1173(8) -0.0933(9) 0.1184(7) 0.140(4) Uiso 0.4 1 d PD A 2
H20C H 0.1039 -0.0162 0.1146 0.169 Uiso 0.4 1 calc PR A 2
H20D H 0.0876 -0.1022 0.0566 0.169 Uiso 0.4 1 calc PR A 2
C21A C 0.0542(9) -0.1633(10) 0.2068(7) 0.167(4) Uiso 0.4 1 d PD A 2
H21C H 0.0187 -0.2254 0.1931 0.2 Uiso 0.4 1 calc PR A 2
H21D H -0.0213 -0.1246 0.2332 0.2 Uiso 0.4 1 calc PR A 2
C22A C 0.1532(9) -0.2024(10) 0.2813(8) 0.177(5) Uiso 0.4 1 d PD A 2
H22C H 0.1271 -0.1765 0.3399 0.213 Uiso 0.4 1 calc PR A 2
H22D H 0.1573 -0.2831 0.3071 0.213 Uiso 0.4 1 calc PR A 2
C23 C 0.6641(3) -0.1430(2) 0.1369(2) 0.1138(9) Uani 1 1 d . A .
H23A H 0.7295 -0.1137 0.168 0.137 Uiso 1 1 calc R . .
H23B H 0.6237 -0.0815 0.0838 0.137 Uiso 1 1 calc R . .
C24 C 0.7299(4) -0.2205(3) 0.0923(3) 0.1592(13) Uani 1 1 d . . .
H24A H 0.8201 -0.2414 0.1161 0.191 Uiso 1 1 calc R . .
H24B H 0.7392 -0.1884 0.017 0.191 Uiso 1 1 calc R . .
C25 C 0.6440(4) -0.3187(3) 0.1258(3) 0.1275(12) Uani 1 1 d . . .
H25A H 0.5884 -0.3176 0.0714 0.153 Uiso 1 1 calc R . .
H25B H 0.6995 -0.387 0.1443 0.153 Uiso 1 1 calc R . .
C26 C 0.5611(4) -0.3083(2) 0.2146(3) 0.1312(12) Uani 1 1 d . A .
H26A H 0.4681 -0.3275 0.2131 0.157 Uiso 1 1 calc R . .
H26B H 0.5958 -0.3583 0.278 0.157 Uiso 1 1 calc R . .
C17A C 0.9159(8) 0.4849(8) 0.3192(7) 0.141(4) Uiso 0.4 1 d PD A 2
H17C H 0.9215 0.4636 0.2574 0.169 Uiso 0.4 1 calc PR A 2
H17D H 0.85 0.5467 0.3102 0.169 Uiso 0.4 1 calc PR A 2
C18A C 1.0454(10) 0.5215(10) 0.3277(10) 0.172(4) Uiso 0.4 1 d PD A 2
H18D H 1.0407 0.5441 0.3881 0.258 Uiso 0.4 1 calc PR A 2
H18E H 1.0708 0.5833 0.2667 0.258 Uiso 0.4 1 calc PR A 2
H18F H 1.1122 0.4618 0.3342 0.258 Uiso 0.4 1 calc PR A 2
Li1 Li 0.6417(3) 0.0147(3) 0.4576(2) 0.0636(8) Uani 1 1 d . . .
Li2 Li 0.4281(4) -0.1388(3) 0.2907(3) 0.0750(9) Uani 1 1 d . . .
O2 O 0.56424(18) -0.19764(12) 0.21185(13) 0.0941(5) Uani 1 1 d . . .
Ru1 Ru 0.428770(12) 0.186108(9) 0.387018(9) 0.04903(4) Uani 1 1 d . . .
H1 H 0.436(2) 0.0632(15) 0.3936(15) 0.070(6) Uiso 1 1 d . . .
H3 H 0.473(2) 0.1354(17) 0.4831(16) 0.084(7) Uiso 1 1 d . . .
H2 H 0.573(2) 0.2025(17) 0.3379(16) 0.082(6) Uiso 1 1 d . . .
H4 H 0.666(2) 0.0116(16) 0.3216(15) 0.074(6) Uiso 1 1 d . . .
H5 H 0.460(2) 0.0098(17) 0.2402(15) 0.078(6) Uiso 1 1 d . . .
H6 H 0.729(2) 0.1301(19) 0.4807(17) 0.094(7) Uiso 1 1 d . . .
H7 H 0.585(2) 0.2396(17) 0.5695(16) 0.083(6) Uiso 1 1 d . . .

loop_
_atom_site_aniso_label
_atom_site_aniso_U_11
_atom_site_aniso_U_22
_atom_site_aniso_U_33
_atom_site_aniso_U_23
_atom_site_aniso_U_13
_atom_site_aniso_U_12
Al1 0.1030(4) 0.0553(2) 0.0503(2) -0.0211(2) 0.0038(3) -0.0010(3)
Al2 0.0604(3) 0.0537(2) 0.0621(3) -0.0162(2) -0.0070(2) -0.0105(2)
C1 0.0912(13) 0.0528(9) 0.0700(10) -0.0142(8) -0.0213(9) 0.0137(9)
C2 0.0696(10) 0.0500(8) 0.0827(11) -0.0245(7) -0.0112(9) 0.0092(8)
C3 0.0598(10) 0.0605(9) 0.0878(12) -0.0227(9) -0.0050(9) 0.0138(8)
C4 0.0606(10) 0.0587(9) 0.1398(18) -0.0350(10) -0.0316(11) 0.0105(8)
C5 0.0928(13) 0.0768(11) 0.0913(12) -0.0350(9) -0.0446(10) 0.0226(10)
C6 0.146(2) 0.0668(13) 0.0874(16) 0.0044(12) -0.0057(16) 0.0144(15)
C7 0.1047(16) 0.0669(10) 0.1259(16) -0.0529(10) -0.0169(13) 0.0082(11)
C8 0.0968(16) 0.0965(15) 0.1052(17) -0.0262(13) 0.0261(14) 0.0277(13)
C9 0.0655(13) 0.0833(15) 0.283(4) -0.058(2) -0.0468(18) -0.0032(12)
C10 0.176(2) 0.142(2) 0.1385(17) -0.0753(15) -0.1015(16) 0.050(2)
C11 0.220(5) 0.0661(18) 0.0309(12) -0.0156(12) 0.0290(19) -0.018(2)
C12 0.201(5) 0.091(3) 0.087(3) -0.016(2) 0.066(3) -0.037(3)
C13 0.294(7) 0.160(5) 0.090(3) -0.019(3) 0.056(4) -0.122(5)
C14 0.211(8) 0.295(12) 0.253(12) 0.053(9) 0.002(9) -0.120(8)
C15 0.0903(14) 0.0709(11) 0.0929(14) -0.0158(10) -0.0065(12) -0.0261(11)
C16 0.0731(13) 0.0794(13) 0.178(3) -0.0481(15) 0.0076(15) -0.0174(11)
C17 0.076(2) 0.086(2) 0.124(3) -0.041(2) -0.002(2) -0.0336(17)
C18 0.089(3) 0.098(3) 0.114(3) -0.033(2) 0.002(2) -0.006(2)
O1 0.0786(15) 0.123(2) 0.0510(11) -0.0180(12) -0.0118(10) -0.0134(15)
C19 0.125(3) 0.149(4) 0.0466(16) -0.012(2) -0.0184(19) -0.037(3)
C20 0.180(5) 0.164(6) 0.119(4) 0.000(4) -0.079(3) 0.010(5)
C21 0.082(3) 0.176(6) 0.121(4) -0.018(4) -0.022(3) 0.002(3)
C22 0.0694(19) 0.129(3) 0.0672(19) -0.0301(19) -0.0005(16) -0.021(2)
C23 0.1171(18) 0.1020(16) 0.1225(19) -0.0463(14) 0.0398(15) -0.0399(14)
C24 0.149(3) 0.158(2) 0.193(3) -0.107(2) 0.080(2) -0.057(2)
C25 0.160(3) 0.1048(17) 0.126(2) -0.0576(15) 0.012(2) -0.0022(19)
C26 0.183(3) 0.0711(13) 0.138(2) -0.0479(14) 0.043(2) -0.0210(17)
Li1 0.0649(16) 0.0598(15) 0.0627(15) -0.0177(12) 0.0025(13) -0.0053(13)
Li2 0.079(2) 0.0806(19) 0.0681(17) -0.0305(14) -0.0013(15) -0.0037(17)
O2 0.1155(12) 0.0677(7) 0.0977(10) -0.0352(7) 0.0312(9) -0.0195(8)
Ru1 0.05532(7) 0.04235(6) 0.04976(6) -0.01581(5) -0.00564(5) -0.00029(5)

loop_
_atom_type_symbol
_atom_type_description
_atom_type_scat_dispersion_real
_atom_type_scat_dispersion_imag
_atom_type_scat_source
C C 0.0033 0.0016 'International Tables Vol C Tables 4.2.6.8 and 6.1.1.4'
H H 0 0 'International Tables Vol C Tables 4.2.6.8 and 6.1.1.4'
Li Li -0.0003 0.0001 'International Tables Vol C Tables 4.2.6.8 and 6.1.1.4'
O O 0.0106 0.006 'International Tables Vol C Tables 4.2.6.8 and 6.1.1.4'
Al Al 0.0645 0.0514 'International Tables Vol C Tables 4.2.6.8 and 6.1.1.4'
Ru Ru -1.2594 0.8363 'International Tables Vol C Tables 4.2.6.8 and 6.1.1.4'

loop_
_geom_angle_atom_site_label_1
_geom_angle_atom_site_label_2
_geom_angle_atom_site_label_3
_geom_angle
_geom_angle_site_symmetry_1
_geom_angle_site_symmetry_3
C11 Al1 C11A 3.9(4) . .
C11 Al1 Ru1 118.34(13) . .
C11A Al1 Ru1 116.1(3) . .
C11 Al1 Li1 132.78(17) . .
C11A Al1 Li1 129.3(3) . .
Ru1 Al1 Li1 66.52(7) . .
C11 Al1 Li2 122.15(14) . .
C11A Al1 Li2 125.7(3) . .
Ru1 Al1 Li2 111.99(7) . .
Li1 Al1 Li2 91.94(9) . .
C11 Al1 H1 154.3(6) . .
C11A Al1 H1 152.7(6) . .
Ru1 Al1 H1 36.8(6) . .
Li1 Al1 H1 54.4(6) . .
Li2 Al1 H1 77.3(6) . .
C11 Al1 H2 95.2(6) . .
C11A Al1 H2 91.7(6) . .
Ru1 Al1 H2 35.8(6) . .
Li1 Al1 H2 60.9(5) . .
Li2 Al1 H2 142.5(5) . .
H1 Al1 H2 66.0(8) . .
C11 Al1 H4 109.1(7) . .
C11A Al1 H4 107.5(7) . .
Ru1 Al1 H4 107.1(8) . .
Li1 Al1 H4 40.7(8) . .
Li2 Al1 H4 80.0(8) . .
H1 Al1 H4 89.6(9) . .
H2 Al1 H4 91.9(10) . .
C11 Al1 H5 107.5(7) . .
C11A Al1 H5 111.3(8) . .
Ru1 Al1 H5 112.0(8) . .
Li1 Al1 H5 113.2(7) . .
Li2 Al1 H5 22.7(7) . .
H1 Al1 H5 84.8(10) . .
H2 Al1 H5 147.8(10) . .
H4 Al1 H5 101.5(10) . .
C15 Al2 Ru1 116.77(8) . .
C15 Al2 Li1 132.87(10) . .
Ru1 Al2 Li1 66.31(7) . .
C15 Al2 Li2 126.69(11) . 2_656
Ru1 Al2 Li2 107.32(7) . 2_656
Li1 Al2 Li2 90.95(9) . 2_656
C15 Al2 H3 148.3(6) . .
Ru1 Al2 H3 31.9(6) . .
Li1 Al2 H3 53.9(6) . .
Li2 Al2 H3 78.0(6) 2_656 .
C15 Al2 H2 94.0(6) . .
Ru1 Al2 H2 35.9(6) . .
Li1 Al2 H2 60.5(6) . .
Li2 Al2 H2 138.5(6) 2_656 .
H3 Al2 H2 61.0(9) . .
C15 Al2 H6 108.7(9) . .
Ru1 Al2 H6 105.9(10) . .
Li1 Al2 H6 40.1(9) . .
Li2 Al2 H6 85.1(9) 2_656 .
H3 Al2 H6 91.3(11) . .
H2 Al2 H6 89.3(11) . .
C15 Al2 H7 108.1(8) . .
Ru1 Al2 H7 108.3(8) . .
Li1 Al2 H7 115.2(8) . .
Li2 Al2 H7 25.6(8) 2_656 .
H3 Al2 H7 87.2(11) . .
H2 Al2 H7 144.1(10) . .
H6 Al2 H7 108.9(12) . .
C2 C1 C5 108.36(18) . .
C2 C1 C6 124.9(2) . .
C5 C1 C6 126.6(2) . .
C2 C1 Ru1 71.90(10) . .
C5 C1 Ru1 70.95(11) . .
C6 C1 Ru1 126.93(17) . .
C1 C2 C3 108.26(19) . .
C1 C2 C7 125.98(18) . .
C3 C2 C7 124.7(2) . .
C1 C2 Ru1 71.50(11) . .
C3 C2 Ru1 71.57(10) . .
C7 C2 Ru1 132.06(15) . .
C2 C3 C4 108.59(19) . .
C2 C3 C8 124.2(2) . .
C4 C3 C8 127.1(2) . .
C2 C3 Ru1 71.46(11) . .
C4 C3 Ru1 71.16(12) . .
C8 C3 Ru1 126.75(14) . .
C3 C4 C5 107.46(19) . .
C3 C4 C9 126.5(3) . .
C5 C4 C9 125.7(3) . .
C3 C4 Ru1 71.75(11) . .
C5 C4 Ru1 71.06(12) . .
C9 C4 Ru1 127.97(15) . .
C4 C5 C1 107.3(2) . .
C4 C5 C10 126.3(2) . .
C1 C5 C10 125.6(2) . .
C4 C5 Ru1 71.44(12) . .
C1 C5 Ru1 71.41(12) . .
C10 C5 Ru1 130.19(18) . .
C1 C6 H6A 109.5 . .
C1 C6 H6B 109.5 . .
H6A C6 H6B 109.5 . .
C1 C6 H6C 109.5 . .
H6A C6 H6C 109.5 . .
H6B C6 H6C 109.5 . .
C2 C7 H7A 109.5 . .
C2 C7 H7B 109.5 . .
H7A C7 H7B 109.5 . .
C2 C7 H7C 109.5 . .
H7A C7 H7C 109.5 . .
H7B C7 H7C 109.5 . .
C3 C8 H8A 109.5 . .
C3 C8 H8B 109.5 . .
H8A C8 H8B 109.5 . .
C3 C8 H8C 109.5 . .
H8A C8 H8C 109.5 . .
H8B C8 H8C 109.5 . .
C4 C9 H9A 109.5 . .
C4 C9 H9B 109.5 . .
H9A C9 H9B 109.5 . .
C4 C9 H9C 109.5 . .
H9A C9 H9C 109.5 . .
H9B C9 H9C 109.5 . .
C5 C10 H10A 109.5 . .
C5 C10 H10B 109.5 . .
H10A C10 H10B 109.5 . .
C5 C10 H10C 109.5 . .
H10A C10 H10C 109.5 . .
H10B C10 H10C 109.5 . .
C12 C11 Al1 117.0(3) . .
C12 C11 H11A 108 . .
Al1 C11 H11A 108 . .
C12 C11 H11B 108 . .
Al1 C11 H11B 108 . .
H11A C11 H11B 107.3 . .
C11 C12 C13 113.4(5) . .
C11 C12 H12A 108.9 . .
C13 C12 H12A 108.9 . .
C11 C12 H12B 108.9 . .
C13 C12 H12B 108.9 . .
H12A C12 H12B 107.7 . .
C14 C13 C12 111.1(6) . .
C14 C13 H13A 109.4 . .
C12 C13 H13A 109.4 . .
C14 C13 H13B 109.4 . .
C12 C13 H13B 109.4 . .
H13A C13 H13B 108 . .
C13 C14 H14A 109.5 . .
C13 C14 H14B 109.4 . .
H14A C14 H14B 109.5 . .
C13 C14 H14C 109.5 . .
H14A C14 H14C 109.5 . .
H14B C14 H14C 109.5 . .
C12A C11A Al1 115.6(6) . .
C12A C11A H11C 108.4 . .
Al1 C11A H11C 108.4 . .
C12A C11A H11D 108.4 . .
Al1 C11A H11D 108.4 . .
H11C C11A H11D 107.4 . .
C11A C12A C13A 128.2(8) . .
C11A C12A H12C 105.3 . .
C13A C12A H12C 105.3 . .
C11A C12A H12D 105.3 . .
C13A C12A H12D 105.2 . .
H12C C12A H12D 106 . .
C14A C13A C12A 112.1(9) . .
C14A C13A H13C 109.2 . .
C12A C13A H13C 109.2 . .
C14A C13A H13D 109.2 . .
C12A C13A H13D 109.2 . .
H13C C13A H13D 107.9 . .
C13A C14A H14D 109.5 . .
C13A C14A H14E 109.4 . .
H14D C14A H14E 109.5 . .
C13A C14A H14F 109.5 . .
H14D C14A H14F 109.5 . .
H14E C14A H14F 109.5 . .
C16 C15 Al2 117.33(17) . .
C16 C15 H15A 108 . .
Al2 C15 H15A 108 . .
C16 C15 H15B 108 . .
Al2 C15 H15B 108 . .
H15A C15 H15B 107.2 . .
C15 C16 C17 123.4(3) . .
C15 C16 C17A 99.2(4) . .
C17 C16 C17A 28.2(4) . .
C15 C16 H16A 106.5 . .
C17 C16 H16A 106.5 . .
C17A C16 H16A 103.9 . .
C15 C16 H16B 106.5 . .
C17 C16 H16B 106.5 . .
C17A C16 H16B 132.1 . .
H16A C16 H16B 106.5 . .
C15 C16 H16C 112.2 . .
C17 C16 H16C 107.5 . .
C17A C16 H16C 109.5 . .
H16A C16 H16C 9.4 . .
H16B C16 H16C 97.4 . .
C15 C16 H16D 111.8 . .
C17 C16 H16D 89.9 . .
C17A C16 H16D 114.2 . .
H16A C16 H16D 119.1 . .
H16B C16 H16D 18 . .
H16C C16 H16D 109.6 . .
C18 C17 C16 109.6(4) . .
C18 C17 H17A 109.7 . .
C16 C17 H17A 109.7 . .
C18 C17 H17B 109.7 . .
C16 C17 H17B 109.7 . .
H17A C17 H17B 108.2 . .
C22 O1 C19 112.3(3) . .
C22 O1 Li2 127.1(2) . .
C19 O1 Li2 118.0(3) . .
O1 C19 C20 105.6(4) . .
O1 C19 H19A 110.6 . .
C20 C19 H19A 110.6 . .
O1 C19 H19B 110.6 . .
C20 C19 H19B 110.6 . .
H19A C19 H19B 108.8 . .
C21 C20 C19 107.3(4) . .
C21 C20 H20A 110.2 . .
C19 C20 H20A 110.3 . .
C21 C20 H20B 110.3 . .
C19 C20 H20B 110.2 . .
H20A C20 H20B 108.5 . .
C20 C21 C22 110.8(4) . .
C20 C21 H21A 109.5 . .
C22 C21 H21A 109.5 . .
C20 C21 H21B 109.5 . .
C22 C21 H21B 109.5 . .
H21A C21 H21B 108.1 . .
O1 C22 C21 103.2(3) . .
O1 C22 H22A 111.1 . .
C21 C22 H22A 111.1 . .
O1 C22 H22B 111.1 . .
C21 C22 H22B 111.1 . .
H22A C22 H22B 109.1 . .
C22A O1A C19A 102.6(7) . .
C22A O1A Li2 131.5(6) . .
C19A O1A Li2 125.5(5) . .
O1A C19A C20A 109.0(7) . .
O1A C19A H19C 109.9 . .
C20A C19A H19C 109.9 . .
O1A C19A H19D 109.9 . .
C20A C19A H19D 109.9 . .
H19C C19A H19D 108.3 . .
C21A C20A C19A 99.3(7) . .
C21A C20A H20C 111.9 . .
C19A C20A H20C 111.9 . .
C21A C20A H20D 111.9 . .
C19A C20A H20D 111.9 . .
H20C C20A H20D 109.6 . .
C20A C21A C22A 107.5(8) . .
C20A C21A H21C 110.2 . .
C22A C21A H21C 110.2 . .
C20A C21A H21D 110.2 . .
C22A C21A H21D 110.2 . .
H21C C21A H21D 108.5 . .
O1A C22A C21A 109.3(7) . .
O1A C22A H22C 109.8 . .
C21A C22A H22C 109.8 . .
O1A C22A H22D 109.8 . .
C21A C22A H22D 109.8 . .
H22C C22A H22D 108.3 . .
O2 C23 C24 107.8(2) . .
O2 C23 H23A 110.1 . .
C24 C23 H23A 110.1 . .
O2 C23 H23B 110.1 . .
C24 C23 H23B 110.1 . .
H23A C23 H23B 108.5 . .
C23 C24 C25 107.0(3) . .
C23 C24 H24A 110.3 . .
C25 C24 H24A 110.3 . .
C23 C24 H24B 110.3 . .
C25 C24 H24B 110.3 . .
H24A C24 H24B 108.6 . .
C26 C25 C24 103.7(3) . .
C26 C25 H25A 111 . .
C24 C25 H25A 111 . .
C26 C25 H25B 111 . .
C24 C25 H25B 111 . .
H25A C25 H25B 109 . .
O2 C26 C25 108.1(2) . .
O2 C26 H26A 110.1 . .
C25 C26 H26A 110.1 . .
O2 C26 H26B 110.1 . .
C25 C26 H26B 110.1 . .
H26A C26 H26B 108.4 . .
C18A C17A C16 114.1(8) . .
C18A C17A H17C 108.8 . .
C16 C17A H17C 108.8 . .
C18A C17A H17D 108.7 . .
C16 C17A H17D 108.7 . .
H17C C17A H17D 107.6 . .
C17A C18A H18D 109.5 . .
C17A C18A H18E 109.5 . .
H18D C18A H18E 109.5 . .
C17A C18A H18F 109.4 . .
H18D C18A H18F 109.5 . .
H18E C18A H18F 109.5 . .
Al1 Li1 Al2 90.55(9) . .
Al1 Li1 Ru1 125.91(13) . 2_656
Al2 Li1 Ru1 130.36(12) . 2_656
Al1 Li1 Li1 88.24(15) . 2_656
Al2 Li1 Li1 91.43(15) . 2_656
Ru1 Li1 Li1 61.54(10) 2_656 2_656
Al1 Li1 Ru1 53.66(6) . .
Al2 Li1 Ru1 53.43(6) . .
Ru1 Li1 Ru1 118.95(11) 2_656 .
Li1 Li1 Ru1 57.41(10) 2_656 .
Al1 Li1 H1 44.9(5) . .
Al2 Li1 H1 84.8(5) . .
Ru1 Li1 H1 98.3(5) 2_656 .
Li1 Li1 H1 44.1(5) 2_656 .
Ru1 Li1 H1 31.4(5) . .
Al1 Li1 H3 80.5(6) . .
Al2 Li1 H3 45.3(6) . .
Ru1 Li1 H3 103.2(5) 2_656 .
Li1 Li1 H3 47.5(5) 2_656 .
Ru1 Li1 H3 26.9(5) . .
H1 Li1 H3 48.1(8) . .
Al1 Li1 H4 33.3(6) . .
Al2 Li1 H4 112.5(6) . .
Ru1 Li1 H4 116.0(6) 2_656 .
Li1 Li1 H4 111.6(7) 2_656 .
Ru1 Li1 H4 86.9(6) . .
H1 Li1 H4 74.1(8) . .
H3 Li1 H4 113.8(8) . .
Al1 Li1 H6 108.9(7) . .
Al2 Li1 H6 30.5(7) . .
Ru1 Li1 H6 124.2(7) 2_656 .
Li1 Li1 H6 115.4(7) 2_656 .
Ru1 Li1 H6 83.6(7) . .
H1 Li1 H6 115.0(8) . .
H3 Li1 H6 73.9(9) . .
H4 Li1 H6 115.5(9) . .
O1A Li2 O2 98.8(2) . .
O1A Li2 O1 12.8(2) . .
O2 Li2 O1 108.0(2) . .
O1A Li2 Al2 106.62(19) . 2_656
O2 Li2 Al2 125.76(16) . 2_656
O1 Li2 Al2 106.53(15) . 2_656
O1A Li2 Al1 127.8(2) . .
O2 Li2 Al1 100.75(14) . .
O1 Li2 Al1 116.16(17) . .
Al2 Li2 Al1 99.96(11) 2_656 .
O1A Li2 H5 108.8(7) . .
O2 Li2 H5 102.6(7) . .
O1 Li2 H5 97.7(7) . .
Al2 Li2 H5 112.7(7) 2_656 .
Al1 Li2 H5 19.4(7) . .
C23 O2 C26 109.6(2) . .
C23 O2 Li2 129.16(19) . .
C26 O2 Li2 120.7(2) . .
C5 Ru1 C4 37.50(9) . .
C5 Ru1 C1 37.64(8) . .
C4 Ru1 C1 62.42(8) . .
C5 Ru1 C2 62.16(8) . .
C4 Ru1 C2 62.17(8) . .
C1 Ru1 C2 36.60(8) . .
C5 Ru1 C3 62.06(9) . .
C4 Ru1 C3 37.10(9) . .
C1 Ru1 C3 61.55(8) . .
C2 Ru1 C3 36.98(7) . .
C5 Ru1 Al2 143.78(6) . .
C4 Ru1 Al2 145.38(7) . .
C1 Ru1 Al2 106.20(6) . .
C2 Ru1 Al2 88.94(6) . .
C3 Ru1 Al2 108.28(6) . .
C5 Ru1 Al1 92.13(7) . .
C4 Ru1 Al1 114.60(7) . .
C1 Ru1 Al1 106.20(6) . .
C2 Ru1 Al1 142.09(5) . .
C3 Ru1 Al1 151.40(6) . .
Al2 Ru1 Al1 99.88(2) . .
C5 Ru1 Li1 114.55(9) . 2_656
C4 Ru1 Li1 82.43(9) . 2_656
C1 Ru1 Li1 144.08(9) . 2_656
C2 Ru1 Li1 120.77(8) . 2_656
C3 Ru1 Li1 86.32(8) . 2_656
Al2 Ru1 Li1 98.53(7) . 2_656
Al1 Ru1 Li1 94.49(7) . 2_656
C5 Ru1 Li1 149.53(9) . .
C4 Ru1 Li1 141.06(8) . .
C1 Ru1 Li1 154.81(8) . .
C2 Ru1 Li1 147.90(9) . .
C3 Ru1 Li1 140.57(8) . .
Al2 Ru1 Li1 60.26(7) . .
Al1 Ru1 Li1 59.82(7) . .
Li1 Ru1 Li1 61.05(11) 2_656 .
C5 Ru1 H1 103.7(7) . .
C4 Ru1 H1 95.0(7) . .
C1 Ru1 H1 139.1(7) . .
C2 Ru1 H1 156.5(7) . .
C3 Ru1 H1 120.7(7) . .
Al2 Ru1 H1 110.3(7) . .
Al1 Ru1 H1 50.1(7) . .
Li1 Ru1 H1 45.1(7) 2_656 .
Li1 Ru1 H1 50.2(7) . .
C5 Ru1 H3 153.4(9) . .
C4 Ru1 H3 116.3(9) . .
C1 Ru1 H3 141.0(9) . .
C2 Ru1 H3 105.6(9) . .
C3 Ru1 H3 93.6(9) . .
Al2 Ru1 H3 50.4(9) . .
Al1 Ru1 H3 108.4(9) . .
Li1 Ru1 H3 48.9(9) 2_656 .
Li1 Ru1 H3 48.8(9) . .
H1 Ru1 H3 78.7(12) . .
C5 Ru1 H2 115.1(8) . .
C4 Ru1 H2 152.5(8) . .
C1 Ru1 H2 95.7(7) . .
C2 Ru1 H2 110.9(8) . .
C3 Ru1 H2 147.4(8) . .
Al2 Ru1 H2 52.8(9) . .
Al1 Ru1 H2 52.7(9) . .
Li1 Ru1 H2 120.1(7) 2_656 .
Li1 Ru1 H2 59.1(7) . .
H1 Ru1 H2 91.9(11) . .
H3 Ru1 H2 91.1(12) . .

loop_
_geom_bond_atom_site_label_1
_geom_bond_atom_site_label_2
_geom_bond_distance
_geom_bond_site_symmetry_2
Al1 C11 1.979(3) .
Al1 C11A 2.043(9) .
Al1 Ru1 2.5903(6) .
Al1 Li1 2.780(3) .
Al1 Li2 3.200(4) .
Al1 H1 1.990(19) .
Al1 H2 2.06(2) .
Al1 H4 1.59(2) .
Al1 H5 1.59(2) .
Al2 C15 1.998(2) .
Al2 Ru1 2.5869(6) .
Al2 Li1 2.797(3) .
Al2 Li2 3.188(3) 2_656
Al2 H3 2.01(2) .
Al2 H2 2.06(2) .
Al2 H6 1.51(2) .
Al2 H7 1.52(2) .
C1 C2 1.399(3) .
C1 C5 1.434(3) .
C1 C6 1.509(3) .
C1 Ru1 2.2255(18) .
C2 C3 1.415(3) .
C2 C7 1.523(3) .
C2 Ru1 2.2307(18) .
C3 C4 1.418(3) .
C3 C8 1.505(3) .
C3 Ru1 2.2321(19) .
C4 C5 1.428(3) .
C4 C9 1.507(3) .
C4 Ru1 2.224(2) .
C5 C10 1.515(4) .
C5 Ru1 2.219(2) .
C6 H6A 0.97 .
C6 H6B 0.97 .
C6 H6C 0.97 .
C7 H7A 0.97 .
C7 H7B 0.97 .
C7 H7C 0.97 .
C8 H8A 0.97 .
C8 H8B 0.97 .
C8 H8C 0.97 .
C9 H9A 0.97 .
C9 H9B 0.97 .
C9 H9C 0.97 .
C10 H10A 0.97 .
C10 H10B 0.97 .
C10 H10C 0.97 .
C11 C12 1.493(7) .
C11 H11A 0.98 .
C11 H11B 0.98 .
C12 C13 1.519(6) .
C12 H12A 0.98 .
C12 H12B 0.98 .
C13 C14 1.484(7) .
C13 H13A 0.98 .
C13 H13B 0.98 .
C14 H14A 0.97 .
C14 H14B 0.97 .
C14 H14C 0.97 .
C11A C12A 1.484(10) .
C11A H11C 0.98 .
C11A H11D 0.98 .
C12A C13A 1.487(11) .
C12A H12C 0.98 .
C12A H12D 0.98 .
C13A C14A 1.487(11) .
C13A H13C 0.98 .
C13A H13D 0.98 .
C14A H14D 0.97 .
C14A H14E 0.97 .
C14A H14F 0.97 .
C15 C16 1.475(4) .
C15 H15A 0.98 .
C15 H15B 0.98 .
C16 C17 1.512(4) .
C16 C17A 1.633(8) .
C16 H16A 0.98 .
C16 H16B 0.98 .
C16 H16C 0.99 .
C16 H16D 0.99 .
C17 C18 1.494(6) .
C17 H17A 0.98 .
C17 H17B 0.98 .
C18 H18A 0.97 .
C18 H18B 0.97 .
C18 H18C 0.97 .
O1 C22 1.373(4) .
O1 C19 1.394(4) .
O1 Li2 1.969(5) .
C19 C20 1.447(7) .
C19 H19A 0.98 .
C19 H19B 0.98 .
C20 C21 1.346(7) .
C20 H20A 0.98 .
C20 H20B 0.98 .
C21 C22 1.462(6) .
C21 H21A 0.98 .
C21 H21B 0.98 .
C22 H22A 0.98 .
C22 H22B 0.98 .
O1A C22A 1.354(9) .
O1A C19A 1.362(9) .
O1A Li2 1.866(7) .
C19A C20A 1.474(10) .
C19A H19C 0.98 .
C19A H19D 0.98 .
C20A C21A 1.369(11) .
C20A H20C 0.98 .
C20A H20D 0.98 .
C21A C22A 1.448(11) .
C21A H21C 0.98 .
C21A H21D 0.98 .
C22A H22C 0.98 .
C22A H22D 0.98 .
C23 O2 1.393(3) .
C23 C24 1.432(5) .
C23 H23A 0.98 .
C23 H23B 0.98 .
C24 C25 1.489(5) .
C24 H24A 0.98 .
C24 H24B 0.98 .
C25 C26 1.444(4) .
C25 H25A 0.98 .
C25 H25B 0.98 .
C26 O2 1.419(3) .
C26 H26A 0.98 .
C26 H26B 0.98 .
C17A C18A 1.434(10) .
C17A H17C 0.98 .
C17A H17D 0.98 .
C18A H18D 0.97 .
C18A H18E 0.97 .
C18A H18F 0.97 .
Li1 Ru1 2.827(3) 2_656
Li1 Li1 2.936(6) 2_656
Li1 Ru1 2.950(3) .
Li1 H1 2.29(2) .
Li1 H3 2.29(2) .
Li1 H4 1.89(2) .
Li1 H6 1.91(3) .
Li2 O2 1.924(4) .
Li2 Al2 3.188(3) 2_656
Li2 H5 1.84(2) .
Ru1 Li1 2.827(3) 2_656
Ru1 H1 1.56(2) .
Ru1 H3 1.38(2) .
Ru1 H2 1.52(2) .
